data_1501850
loop_
_publ_author_name
'Sarma, Tridib'
'Panda, Pradeepta K.'
'Anusha, P. T.'
'Rao, S. Venugopal'

_publ_section_title
;
 Dinaphthoporphycenes: synthesis and nonlinear optical studies.
;
_journal_issue 2
_journal_name_full 'Organic letters'
_journal_page_first 188
_journal_page_last 191
_journal_paper_doi 10.1021/ol102378g
_journal_volume 13
_journal_year 2011
_chemical_formula_moiety 'C44 H40 N4 Ni'
_chemical_formula_sum 'C44 H40 N4 Ni'
_chemical_formula_weight 683.51
_chemical_name_systematic
; 
 ? 
;
_space_group_IT_number 61
_symmetry_cell_setting orthorhombic
_symmetry_space_group_name_Hall '-P 2ac 2ab'
_symmetry_space_group_name_H-M 'P b c a'
_atom_sites_solution_hydrogens geom
_atom_sites_solution_primary direct
_atom_sites_solution_secondary difmap
_audit_creation_method SHELXL-97
_cell_angle_alpha 90.00
_cell_angle_beta 90.00
_cell_angle_gamma 90.00
_cell_formula_units_Z 4
_cell_length_a 15.338(3)
_cell_length_b 13.793(2)
_cell_length_c 15.4883(17)
_cell_measurement_reflns_used 1842
_cell_measurement_temperature 298(2)
_cell_measurement_theta_max 28.9732
_cell_measurement_theta_min 2.9405
_cell_volume 3276.7(9)
_computing_cell_refinement CrysAlisPro
_computing_data_collection CrysAlisPro
_computing_data_reduction CrysAlisPro
_computing_molecular_graphics OLEX2
_computing_publication_material OLEX2
_computing_structure_refinement 'SHELXL-97 (Sheldrick, 1997)'
_computing_structure_solution 'SHELXS-97 (Sheldrick, 1990)'
_diffrn_ambient_temperature 298(2)
_diffrn_measured_fraction_theta_full 0.999
_diffrn_measured_fraction_theta_max 0.999
_diffrn_measurement_device_type 'Xcalibur, Eos, Gemini'
_diffrn_measurement_method '\w scans'
_diffrn_radiation_monochromator graphite
_diffrn_radiation_source 'fine-focus sealed tube'
_diffrn_radiation_type MoK\a
_diffrn_radiation_wavelength 0.71073
_diffrn_reflns_av_R_equivalents 0.0338
_diffrn_reflns_av_sigmaI/netI 0.0439
_diffrn_reflns_limit_h_max 17
_diffrn_reflns_limit_h_min -19
_diffrn_reflns_limit_k_max 17
_diffrn_reflns_limit_k_min -11
_diffrn_reflns_limit_l_max 18
_diffrn_reflns_limit_l_min -19
_diffrn_reflns_number 8987
_diffrn_reflns_theta_full 26.37
_diffrn_reflns_theta_max 26.37
_diffrn_reflns_theta_min 2.95
_exptl_absorpt_coefficient_mu 0.632
_exptl_absorpt_correction_T_max 0.8840
_exptl_absorpt_correction_T_min 0.8428
_exptl_absorpt_correction_type multi-scan
_exptl_absorpt_process_details 'SCALE3 ABSPACK'
_exptl_crystal_colour blue
_exptl_crystal_density_diffrn 1.386
_exptl_crystal_density_method 'not measured'
_exptl_crystal_description block
_exptl_crystal_F_000 1440
_exptl_crystal_size_max 0.28
_exptl_crystal_size_mid 0.26
_exptl_crystal_size_min 0.20
_refine_diff_density_max 0.398
_refine_diff_density_min -0.616
_refine_diff_density_rms 0.054
_refine_ls_extinction_method none
_refine_ls_goodness_of_fit_ref 0.786
_refine_ls_hydrogen_treatment mixed
_refine_ls_matrix_type full
_refine_ls_number_parameters 235
_refine_ls_number_reflns 3351
_refine_ls_number_restraints 0
_refine_ls_restrained_S_all 0.786
_refine_ls_R_factor_all 0.0618
_refine_ls_R_factor_gt 0.0377
_refine_ls_shift/su_max 0.001
_refine_ls_shift/su_mean 0.000
_refine_ls_structure_factor_coef Fsqd
_refine_ls_weighting_details 'calc w=1/[\s^2^(Fo^2^)+(0.0870P)^2^+0.0000P] where P=(Fo^2^+2Fc^2^)/3'
_refine_ls_weighting_scheme calc
_refine_ls_wR_factor_gt 0.1023
_refine_ls_wR_factor_ref 0.1105
_reflns_number_gt 2172
_reflns_number_total 3351
_reflns_threshold_expression >2sigma(I)
_cod_data_source_file ol102378g_si_001.cif
_cod_data_source_block pkp17a
_cod_original_cell_volume 3276.6(10)
_cod_original_sg_symbol_H-M Pbca
_cod_database_code 1501850

loop_
_symmetry_equiv_pos_as_xyz
'x, y, z'
'-x+1/2, -y, z+1/2'
'x+1/2, -y+1/2, -z'
'-x, y+1/2, -z+1/2'
'-x, -y, -z'
'x-1/2, y, -z-1/2'
'-x-1/2, y-1/2, z'
'x, -y-1/2, z-1/2'

loop_
_atom_site_label
_atom_site_type_symbol
_atom_site_fract_x
_atom_site_fract_y
_atom_site_fract_z
_atom_site_U_iso_or_equiv
_atom_site_adp_type
_atom_site_occupancy
_atom_site_symmetry_multiplicity
_atom_site_calc_flag
_atom_site_refinement_flags
C8 C 0.84484(14) 0.35478(16) 0.01001(12) 0.0326(5) Uani 1 1 d .
C7 C 0.78730(14) 0.33606(17) 0.08532(12) 0.0343(5) Uani 1 1 d .
C6 C 0.82156(14) 0.38997(15) 0.15393(12) 0.0309(5) Uani 1 1 d .
C5 C 0.89436(14) 0.43551(16) 0.11851(12) 0.0318(5) Uani 1 1 d .
C1 C 1.04848(14) 0.60614(15) 0.17073(12) 0.0315(5) Uani 1 1 d .
C2 C 1.00411(14) 0.59731(16) 0.25554(12) 0.0306(5) Uani 1 1 d .
C3 C 0.93865(14) 0.52768(16) 0.24570(12) 0.0309(5) Uani 1 1 d .
C4 C 0.94768(15) 0.49810(15) 0.16002(13) 0.0327(5) Uani 1 1 d .
C16 C 0.80524(14) 0.41691(15) 0.24586(12) 0.0320(5) Uani 1 1 d .
C15 C 0.73275(15) 0.38290(17) 0.29031(13) 0.0383(5) Uani 1 1 d .
H15 H 0.6942 0.3419 0.2617 0.046 Uiso 1 1 calc R
C14 C 0.71539(15) 0.40729(18) 0.37521(13) 0.0411(6) Uani 1 1 d .
H14 H 0.6657 0.3838 0.4026 0.049 Uiso 1 1 calc R
C13 C 0.77213(16) 0.46639(18) 0.41848(13) 0.0422(6) Uani 1 1 d .
H13 H 0.7621 0.4816 0.4761 0.051 Uiso 1 1 calc R
C12 C 0.84393(16) 0.50325(16) 0.37686(14) 0.0382(5) Uani 1 1 d .
H12 H 0.8812 0.5439 0.4074 0.046 Uiso 1 1 calc R
C11 C 0.86359(14) 0.48259(15) 0.29069(13) 0.0320(5) Uani 1 1 d .
C9 C 0.83671(15) 0.31590(16) -0.07343(12) 0.0371(5) Uani 1 1 d .
H9 H 0.7916 0.2713 -0.0790 0.044 Uiso 1 1 calc R
C10 C 1.11666(14) 0.66866(17) 0.14945(13) 0.0372(5) Uani 1 1 d .
H10 H 1.1346 0.7078 0.1950 0.045 Uiso 1 1 calc R
C20 C 0.70852(18) 0.2721(2) 0.07981(15) 0.0488(7) Uani 1 1 d .
C21 C 0.71206(19) 0.1855(2) 0.13987(19) 0.0643(8) Uani 1 1 d .
H21A H 0.7622 0.1467 0.1263 0.097 Uiso 1 1 calc R
H21B H 0.6602 0.1473 0.1328 0.097 Uiso 1 1 calc R
H21C H 0.7160 0.2075 0.1985 0.097 Uiso 1 1 calc R
C22 C 0.62301(17) 0.3278(2) 0.09014(17) 0.0673(9) Uani 1 1 d .
H22A H 0.6211 0.3572 0.1463 0.101 Uiso 1 1 calc R
H22B H 0.5748 0.2840 0.0839 0.101 Uiso 1 1 calc R
H22C H 0.6194 0.3773 0.0467 0.101 Uiso 1 1 calc R
C17 C 1.02951(16) 0.65795(18) 0.33221(13) 0.0377(5) Uani 1 1 d .
C18 C 1.05881(18) 0.5975(2) 0.40955(14) 0.0552(7) Uani 1 1 d .
H18A H 1.0098 0.5628 0.4326 0.083 Uiso 1 1 calc R
H18B H 1.0823 0.6395 0.4532 0.083 Uiso 1 1 calc R
H18C H 1.1028 0.5523 0.3915 0.083 Uiso 1 1 calc R
C19 C 0.95872(18) 0.73042(19) 0.35495(15) 0.0525(7) Uani 1 1 d .
H19A H 0.9515 0.7754 0.3082 0.079 Uiso 1 1 calc R
H19B H 0.9750 0.7650 0.4063 0.079 Uiso 1 1 calc R
H19C H 0.9049 0.6967 0.3648 0.079 Uiso 1 1 calc R
N2 N 0.90886(11) 0.41786(13) 0.03413(10) 0.0316(4) Uani 1 1 d .
N1 N 1.01033(11) 0.54268(14) 0.11476(10) 0.0327(4) Uani 1 1 d .
Ni1 Ni 1.0000 0.5000 0.0000 0.03067(14) Uani 1 2 d S
H17 H 1.0770(14) 0.6961(16) 0.3150(12) 0.033(6) Uiso 1 1 d .
H20 H 0.7072(17) 0.250(2) 0.0222(16) 0.053(7) Uiso 1 1 d .

loop_
_atom_site_aniso_label
_atom_site_aniso_U_11
_atom_site_aniso_U_22
_atom_site_aniso_U_33
_atom_site_aniso_U_23
_atom_site_aniso_U_13
_atom_site_aniso_U_12
C8 0.0365(12) 0.0310(12) 0.0303(11) 0.0017(9) 0.0001(9) -0.0062(10)
C7 0.0389(12) 0.0318(12) 0.0322(11) 0.0010(10) 0.0011(9) -0.0071(10)
C6 0.0366(12) 0.0272(11) 0.0288(10) 0.0014(9) 0.0004(9) -0.0034(9)
C5 0.0383(12) 0.0292(12) 0.0279(10) -0.0008(9) 0.0011(9) -0.0045(10)
C1 0.0364(12) 0.0307(11) 0.0273(10) -0.0029(9) -0.0036(9) -0.0022(10)
C2 0.0349(11) 0.0324(11) 0.0246(10) -0.0008(9) -0.0026(8) 0.0010(10)
C3 0.0357(12) 0.0317(11) 0.0253(10) -0.0012(9) -0.0016(8) 0.0002(10)
C4 0.0379(13) 0.0319(12) 0.0283(10) 0.0002(9) 0.0010(9) -0.0044(10)
C16 0.0380(12) 0.0301(11) 0.0279(10) 0.0054(9) -0.0002(8) 0.0011(10)
C15 0.0431(13) 0.0391(13) 0.0326(11) 0.0026(10) -0.0001(10) -0.0050(11)
C14 0.0434(13) 0.0430(15) 0.0368(12) 0.0065(11) 0.0103(10) -0.0005(11)
C13 0.0521(15) 0.0444(14) 0.0300(11) -0.0013(10) 0.0052(10) 0.0019(12)
C12 0.0451(13) 0.0377(13) 0.0319(11) -0.0029(10) 0.0000(10) -0.0021(11)
C11 0.0353(11) 0.0318(13) 0.0288(10) 0.0024(9) 0.0019(9) 0.0013(9)
C9 0.0423(13) 0.0353(13) 0.0337(11) -0.0036(10) 0.0002(9) -0.0151(11)
C10 0.0454(13) 0.0378(13) 0.0283(10) -0.0077(10) -0.0036(9) -0.0101(11)
C20 0.0529(16) 0.0597(18) 0.0337(12) -0.0071(12) 0.0044(11) -0.0244(13)
C21 0.0613(18) 0.0405(16) 0.091(2) -0.0009(15) 0.0206(15) -0.0198(14)
C22 0.0479(16) 0.096(3) 0.0581(16) 0.0197(16) -0.0092(13) -0.0108(17)
C17 0.0426(13) 0.0429(14) 0.0275(11) -0.0043(11) -0.0029(10) -0.0087(11)
C18 0.0571(16) 0.070(2) 0.0384(12) 0.0031(13) -0.0129(12) 0.0021(15)
C19 0.0640(17) 0.0460(16) 0.0475(13) -0.0129(13) -0.0015(12) 0.0022(14)
N2 0.0371(10) 0.0313(10) 0.0266(8) -0.0022(8) 0.0015(8) -0.0091(8)
N1 0.0376(10) 0.0327(10) 0.0279(9) -0.0056(8) 0.0024(7) -0.0084(8)
Ni1 0.0355(2) 0.0309(2) 0.0256(2) -0.00264(16) 0.00152(16) -0.00735(17)

loop_
_atom_type_symbol
_atom_type_description
_atom_type_scat_dispersion_real
_atom_type_scat_dispersion_imag
_atom_type_scat_source
C C 0.0033 0.0016 'International Tables Vol C Tables 4.2.6.8 and 6.1.1.4'
H H 0.0000 0.0000 'International Tables Vol C Tables 4.2.6.8 and 6.1.1.4'
N N 0.0061 0.0033 'International Tables Vol C Tables 4.2.6.8 and 6.1.1.4'
Ni Ni 0.3393 1.1124 'International Tables Vol C Tables 4.2.6.8 and 6.1.1.4'

loop_
_geom_angle_atom_site_label_1
_geom_angle_atom_site_label_2
_geom_angle_atom_site_label_3
_geom_angle
_geom_angle_site_symmetry_1
_geom_angle_site_symmetry_3
N2 C8 C9 124.00(18) . .
N2 C8 C7 108.88(16) . .
C9 C8 C7 127.1(2) . .
C6 C7 C8 106.32(18) . .
C6 C7 C20 131.20(19) . .
C8 C7 C20 122.47(19) . .
C5 C6 C7 103.96(17) . .
C5 C6 C16 113.44(18) . .
C7 C6 C16 142.5(2) . .
N2 C5 C4 118.46(19) . .
N2 C5 C6 115.63(18) . .
C4 C5 C6 125.82(19) . .
N1 C1 C10 124.63(18) . .
N1 C1 C2 108.25(18) . .
C10 C1 C2 127.12(18) . .
C3 C2 C1 106.81(17) . .
C3 C2 C17 130.87(19) . .
C1 C2 C17 122.30(19) . .
C4 C3 C2 103.49(18) . .
C4 C3 C11 113.67(18) . .
C2 C3 C11 142.64(18) . .
N1 C4 C5 118.59(19) . .
N1 C4 C3 115.78(18) . .
C5 C4 C3 125.4(2) . .
C15 C16 C11 117.87(18) . .
C15 C16 C6 121.52(19) . .
C11 C16 C6 120.57(18) . .
C14 C15 C16 122.9(2) . .
C13 C14 C15 119.2(2) . .
C14 C13 C12 120.0(2) . .
C13 C12 C11 123.1(2) . .
C12 C11 C16 116.84(19) . .
C12 C11 C3 122.06(19) . .
C16 C11 C3 121.08(17) . .
C10 C9 C8 132.3(2) 5_765 .
C9 C10 C1 132.7(2) 5_765 .
C7 C20 C21 113.6(2) . .
C7 C20 C22 113.0(2) . .
C21 C20 C22 111.3(2) . .
C2 C17 C19 111.37(19) . .
C2 C17 C18 113.1(2) . .
C19 C17 C18 112.84(19) . .
C5 N2 C8 105.18(16) . .
C5 N2 Ni1 106.69(13) . .
C8 N2 Ni1 147.64(13) . .
C4 N1 C1 105.66(17) . .
C4 N1 Ni1 106.91(14) . .
C1 N1 Ni1 146.98(15) . .
N2 Ni1 N2 180.0 5_765 .
N2 Ni1 N1 90.83(7) 5_765 .
N2 Ni1 N1 89.17(7) . .
N2 Ni1 N1 89.17(7) 5_765 5_765
N2 Ni1 N1 90.83(7) . 5_765
N1 Ni1 N1 180.0 . 5_765

loop_
_geom_bond_atom_site_label_1
_geom_bond_atom_site_label_2
_geom_bond_distance
_geom_bond_site_symmetry_2
C8 N2 1.364(3) .
C8 C9 1.405(3) .
C8 C7 1.485(3) .
C7 C6 1.399(3) .
C7 C20 1.498(3) .
C6 C5 1.394(3) .
C6 C16 1.493(3) .
C5 N2 1.348(2) .
C5 C4 1.352(3) .
C1 N1 1.364(3) .
C1 C10 1.395(3) .
C1 C2 1.484(3) .
C2 C3 1.398(3) .
C2 C17 1.504(3) .
C3 C4 1.395(3) .
C3 C11 1.483(3) .
C4 N1 1.339(3) .
C16 C15 1.389(3) .
C16 C11 1.450(3) .
C15 C14 1.383(3) .
C14 C13 1.368(3) .
C13 C12 1.374(3) .
C12 C11 1.398(3) .
C9 C10 1.394(3) 5_765
C10 C9 1.394(3) 5_765
C20 C21 1.515(4) .
C20 C22 1.528(4) .
C17 C19 1.517(4) .
C17 C18 1.527(3) .
N2 Ni1 1.8753(17) .
N1 Ni1 1.8792(16) .
Ni1 N2 1.8753(17) 5_765
Ni1 N1 1.8792(16) 5_765
